data_7034585
loop_
_publ_author_name
'Zhang, Zhi-Hui'
'Liu, Jiewei'
'Wan, Li-Qi'
'Jiang, Fang-Ru'
'Lam, Chi-Keung'
'Ye, Bao-Hui'
'Qiao, Zhengping'
'Chao, Hsiu-Yi'

_publ_section_title
;
 Synthesis, characterization, photophysics, and anion binding properties
 of platinum(ii) acetylide complexes with urea group.
;
_journal_issue 17
_journal_name_full 'Dalton transactions (Cambridge, England : 2003)'
_journal_page_first 7785
_journal_page_last 7796
_journal_paper_doi 10.1039/c5dt00307e
_journal_volume 44
_journal_year 2015
_chemical_formula_moiety 'C42 H46 N5 O Pt, C F3 O3 S'
_chemical_formula_sum 'C43 H46 F3 N5 O4 Pt S'
_chemical_formula_weight 981.00
_chemical_name_systematic 3a
_space_group_crystal_system triclinic
_space_group_IT_number 2
_space_group_name_Hall '-P 1'
_space_group_name_H-M_alt 'P -1'
_symmetry_space_group_name_Hall '-P 1'
_symmetry_space_group_name_H-M 'P -1'
_atom_sites_solution_hydrogens geom
_audit_creation_date 2015-03-17
_audit_creation_method
;
Olex2 1.2
(compiled 2014.03.20 svn.r2914 for OlexSys, GUI svn.r4813)
;
_audit_update_record
;
2015-03-17 deposited with the CCDC.
2015-03-23 downloaded from the CCDC.
;
_cell_angle_alpha 88.269(3)
_cell_angle_beta 87.144(2)
_cell_angle_gamma 79.980(3)
_cell_formula_units_Z 2
_cell_length_a 9.3035(3)
_cell_length_b 12.0230(5)
_cell_length_c 20.6666(5)
_cell_measurement_reflns_used 9422
_cell_measurement_temperature 150(2)
_cell_measurement_theta_max 26.623
_cell_measurement_theta_min 1.719
_cell_volume 2273.05(13)
_computing_cell_refinement CrysAlisPro
_computing_data_collection CrysAlisPro
_computing_data_reduction CrysAlisPro
_computing_molecular_graphics 'Olex2 (Dolomanov et al., 2009)'
_computing_publication_material 'Olex2 (Dolomanov et al., 2009)'
_computing_structure_refinement 'SHELXL-2013 (Sheldrick, 2013)'
_computing_structure_solution 'SHELXS-2013 (Sheldrick, 2013)'
_diffrn_ambient_temperature 150(2)
_diffrn_measured_fraction_theta_full 1.000
_diffrn_measured_fraction_theta_max 0.983
_diffrn_measurement_device_type 'Oxford Gemini S Ultra CCD area detector'
_diffrn_measurement_method 'phi and omega scans'
_diffrn_radiation_type MoK\a
_diffrn_radiation_wavelength 0.710
_diffrn_reflns_av_R_equivalents 0.0491
_diffrn_reflns_av_unetI/netI 0.0543
_diffrn_reflns_Laue_measured_fraction_full 1.000
_diffrn_reflns_Laue_measured_fraction_max 0.983
_diffrn_reflns_limit_h_max 11
_diffrn_reflns_limit_h_min -11
_diffrn_reflns_limit_k_max 14
_diffrn_reflns_limit_k_min -15
_diffrn_reflns_limit_l_max 22
_diffrn_reflns_limit_l_min -25
_diffrn_reflns_number 21510
_diffrn_reflns_point_group_measured_fraction_full 1.000
_diffrn_reflns_point_group_measured_fraction_max 0.983
_diffrn_reflns_theta_full 25.214
_diffrn_reflns_theta_max 26.623
_diffrn_reflns_theta_min 1.719
_diffrn_source 'fine-focus sealed tube'
_exptl_absorpt_coefficient_mu 3.188
_exptl_absorpt_correction_T_max 0.7410
_exptl_absorpt_correction_T_min 0.4480
_exptl_absorpt_correction_type multi-scan
_exptl_absorpt_process_details CrysAlisPro
_exptl_crystal_colour red
_exptl_crystal_density_diffrn 1.433
_exptl_crystal_density_method 'not measured'
_exptl_crystal_description block
_exptl_crystal_F_000 984
_exptl_crystal_size_max 0.3
_exptl_crystal_size_mid 0.18
_exptl_crystal_size_min 0.1
_refine_diff_density_max 1.387
_refine_diff_density_min -2.018
_refine_diff_density_rms 0.126
_refine_ls_extinction_method none
_refine_ls_goodness_of_fit_ref 1.032
_refine_ls_hydrogen_treatment constr
_refine_ls_matrix_type full
_refine_ls_number_parameters 558
_refine_ls_number_reflns 9422
_refine_ls_number_restraints 96
_refine_ls_restrained_S_all 1.029
_refine_ls_R_factor_all 0.0620
_refine_ls_R_factor_gt 0.0502
_refine_ls_shift/su_max 0.002
_refine_ls_shift/su_mean 0.000
_refine_ls_structure_factor_coef Fsqd
_refine_ls_weighting_details 'w=1/[\s^2^(Fo^2^)+(0.0854P)^2^] where P=(Fo^2^+2Fc^2^)/3'
_refine_ls_weighting_scheme calc
_refine_ls_wR_factor_gt 0.1288
_refine_ls_wR_factor_ref 0.1377
_reflns_Friedel_coverage 0.000
_reflns_number_gt 7842
_reflns_number_total 9422
_reflns_threshold_expression 'I > 2\s(I)'
_cod_data_source_file c5dt00307e2.cif
_cod_data_source_block EXP_873_SQ_D
_cod_depositor_comments 'Adding full bibliography for 7034583--7034586.cif.'
_cod_original_cell_volume 2273.04(14)
_cod_database_code 7034585
_shelxl_version_number 2013-4
_shelx_space_group_comment
;
The symmetry employed for this shelxl refinement is uniquely defined
by the following loop, which should always be used as a source of
symmetry information in preference to the above space-group names.
They are only intended as comments.
;
_shelx_estimated_absorpt_t_max 0.741
_shelx_estimated_absorpt_t_min 0.448
_olex2_refinement_description
;
1. Others
 Fixed Uiso: H5(0.12) H4(0.079) H13(0.066) H35(0.063) H32(0.076) H19(0.069)
 H10(0.058) H29(0.059) H34(0.062) H28(0.07) H7A(0.098) H7B(0.098) H7C(0.098)
 H3(0.055) H9A(0.11) H9B(0.11) H9C(0.11) H8A(0.121) H8B(0.121) H8C(0.121)
 H4A(0.059) H31(0.067) H22(0.065) H38(0.17) H39(0.211) H42(0.195) H40(0.244)
 H41(0.243) H16A(0.208) H16B(0.208) H16C(0.208) H17A(0.22) H17B(0.22)
 H17C(0.22) H18A(0.184) H18B(0.184) H18C(0.184) H16D(0.13) H16E(0.13)
 H16F(0.13) H17D(0.14) H17E(0.14) H17F(0.14) H18D(0.185) H18E(0.185)
 H18F(0.185) H25A(0.146) H25B(0.146) H25C(0.146) H26A(0.158) H26B(0.158)
 H26C(0.158) H27A(0.193) H27B(0.193) H27C(0.193) H25D(0.214) H25E(0.214)
 H25F(0.214) H26D(0.177) H26E(0.177) H26F(0.177) H27D(0.216) H27E(0.216)
 H27F(0.216)
 Fixed X: H5(0.8615) H4(0.8103) H13(0.2851) H35(0.6785) H32(0.6191)
 H19(0.5231) H10(0.1758) H29(0.6396) H34(0.7604) H28(0.759) H7A(0.1746)
 H7B(0.0075) H7C(0.0958) H3(0.342) H9A(-0.0392) H9B(-0.0807) H9C(0.0832) H8A(-
 0.0769) H8B(-0.1788) H8C(-0.1385) H4A(0.178) H31(0.5319) H22(0.6491)
 H38(0.6039) H39(0.622) H42(1.0075) H40(0.8132) H41(1.0094) H16A(0.3788)
 H16B(0.5192) H16C(0.5118) H17A(0.1692) H17B(0.202) H17C(0.1788) H18A(0.3928)
 H18B(0.5491) H18C(0.4319) H16D(0.2299) H16E(0.3636) H16F(0.3842) H17D(0.2169)
 H17E(0.3321) H17F(0.2157) H18D(0.6044) H18E(0.5689) H18F(0.5338) H25A(0.6627)
 H25B(0.7545) H25C(0.6189) H26A(0.902) H26B(1.0016) H26C(0.9833) H27A(0.7763)
 H27B(0.9369) H27C(0.8904) H25D(0.754) H25E(0.8921) H25F(0.7304) H26D(1.0059)
 H26E(0.9703) H26F(1.0149) H27D(0.6357) H27E(0.7944) H27F(0.7354)
 Fixed Y: H5(-0.2642) H4(-0.1863) H13(0.637) H35(-0.0262) H32(0.0895)
 H19(0.3687) H10(0.6879) H29(0.0684) H34(-0.1505) H28(-0.0534) H7A(0.8591)
 H7B(0.9037) H7C(0.7931) H3(0.4433) H9A(0.7937) H9B(0.9004) H9C(0.8654)
 H8A(0.6637) H8B(0.7778) H8C(0.6743) H4A(0.6067) H31(0.2128) H22(0.1843) H38(-
 0.1602) H39(-0.2092) H42(-0.3399) H40(-0.3276) H41(-0.3951) H16A(0.5013)
 H16B(0.5605) H16C(0.4438) H17A(0.648) H17B(0.6649) H17C(0.5438) H18A(0.7319)
 H18B(0.6697) H18C(0.7331) H16D(0.5059) H16E(0.5243) H16F(0.4236) H17D(0.6927)
 H17E(0.7534) H17F(0.6962) H18D(0.5752) H18E(0.5576) H18F(0.681) H25A(0.0451)
 H25B(-0.075) H25C(-0.0685) H26A(0.1008) H26B(0.022) H26C(-0.0222) H27A(-0.191)
 H27B(-0.1835) H27C(-0.1452) H25D(0.1021) H25E(0.0097) H25F(-0.0177)
 H26D(0.0161) H26E(-0.0767) H26F(-0.1123) H27D(-0.1167) H27E(-0.1903) H27F(-
 0.1629)
 Fixed Z: H5(0.1929) H4(0.278) H13(0.7318) H35(0.4667) H32(0.2508) H19(0.8239)
 H10(0.6331) H29(0.5948) H34(0.3855) H28(0.6706) H7A(0.4777) H7B(0.462)
 H7C(0.4278) H3(0.4667) H9A(0.6186) H9B(0.5708) H9C(0.5936) H8A(0.4704)
 H8B(0.494) H8C(0.5441) H4A(0.4458) H31(0.3332) H22(0.8047) H38(0.0821) H39(-
 0.0268) H42(0.1037) H40(-0.0692) H41(-0.0038) H16A(0.94) H16B(0.9273)
 H16C(0.8934) H17A(0.8288) H17B(0.9028) H17C(0.8794) H18A(0.8026) H18B(0.8252)
 H18C(0.877) H16D(0.9041) H16E(0.946) H16F(0.8956) H17D(0.8117) H17E(0.846)
 H17F(0.889) H18D(0.8285) H18E(0.9043) H18F(0.8715) H25A(0.8703) H25B(0.8906)
 H25C(0.8451) H26A(0.8278) H26B(0.776) H26C(0.8493) H27A(0.778) H27B(0.7998)
 H27C(0.7279) H25D(0.8625) H25E(0.8812) H25F(0.8931) H26D(0.7762) H26E(0.7283)
 H26F(0.8008) H27D(0.8182) H27E(0.8272) H27F(0.7561)
;

loop_
_space_group_symop_operation_xyz
'x, y, z'
'-x, -y, -z'

loop_
_atom_site_label
_atom_site_type_symbol
_atom_site_fract_x
_atom_site_fract_y
_atom_site_fract_z
_atom_site_U_iso_or_equiv
_atom_site_adp_type
_atom_site_occupancy
_atom_site_site_symmetry_order
_atom_site_calc_flag
_atom_site_refinement_flags_posn
_atom_site_refinement_flags_adp
_atom_site_refinement_flags_occupancy
_atom_site_disorder_assembly
_atom_site_disorder_group
Pt1 Pt 0.47207(3) 0.31786(2) 0.59259(2) 0.04772(9) Uani 1 1 d . . . . .
N2 N 0.4386(5) 0.3989(4) 0.6742(2) 0.0464(11) Uani 1 1 d . . . . .
O1 O 0.6542(9) -0.0465(6) 0.1719(3) 0.099(2) Uani 1 1 d . . . . .
N5 N 0.8058(11) -0.2159(7) 0.1680(3) 0.100(3) Uani 1 1 d . . . . .
H5 H 0.8615 -0.2642 0.1929 0.120 Uiso 1 1 calc R U . . .
N3 N 0.5779(6) 0.1978(4) 0.6524(2) 0.0469(11) Uani 1 1 d . . . . .
N1 N 0.3511(5) 0.4649(4) 0.5613(2) 0.0446(10) Uani 1 1 d . . . . .
C37 C 0.8057(16) -0.2437(9) 0.1021(4) 0.103(4) Uani 1 1 d . . . . .
C1 C 0.5430(6) 0.1824(5) 0.4619(3) 0.0461(12) Uani 1 1 d . . . . .
N4 N 0.7535(7) -0.1254(5) 0.2634(3) 0.0661(16) Uani 1 1 d . . . . .
H4 H 0.8103 -0.1863 0.2780 0.079 Uiso 1 1 calc R U . . .
C14 C 0.4011(9) 0.5141(6) 0.7882(3) 0.0574(16) Uani 1 1 d . . . . .
C11 C 0.3036(6) 0.5384(5) 0.6100(3) 0.0442(12) Uani 1 1 d . . . . .
C13 C 0.3403(8) 0.5627(6) 0.7313(3) 0.0547(15) Uani 1 1 d . . . . .
H13 H 0.2851 0.6370 0.7318 0.066 Uiso 1 1 calc R U . . .
C35 C 0.6647(7) -0.0023(5) 0.4229(3) 0.0521(14) Uani 1 1 d . . . . .
H35 H 0.6785 -0.0262 0.4667 0.063 Uiso 1 1 calc R U . . .
C6 C 0.0325(7) 0.7616(5) 0.5246(3) 0.0541(15) Uani 1 1 d . . . . .
C32 C 0.6307(9) 0.0651(6) 0.2947(3) 0.0630(18) Uani 1 1 d . . . . .
H32 H 0.6191 0.0895 0.2508 0.076 Uiso 1 1 calc R U . . .
C5 C 0.1530(6) 0.6620(5) 0.5377(3) 0.0455(12) Uani 1 1 d . . . . .
C19 C 0.4808(8) 0.4038(6) 0.7860(3) 0.0572(16) Uani 1 1 d . . . . .
H19 H 0.5231 0.3687 0.8239 0.069 Uiso 1 1 calc R U . . .
C21 C 0.5777(7) 0.2312(5) 0.7149(3) 0.0483(13) Uani 1 1 d . . . . .
C2 C 0.5117(6) 0.2363(5) 0.5109(3) 0.0460(12) Uani 1 1 d . . . . .
C33 C 0.6987(7) -0.0432(6) 0.3088(3) 0.0531(14) Uani 1 1 d . . . . .
C10 C 0.2062(7) 0.6371(5) 0.5988(3) 0.0484(13) Uani 1 1 d . . . . .
H10 H 0.1758 0.6879 0.6331 0.058 Uiso 1 1 calc R U . . .
C29 C 0.6427(7) 0.0933(5) 0.6378(3) 0.0489(13) Uani 1 1 d . . . . .
H29 H 0.6396 0.0684 0.5948 0.059 Uiso 1 1 calc R U . . .
C34 C 0.7144(7) -0.0759(6) 0.3747(3) 0.0520(14) Uani 1 1 d . . . . .
H34 H 0.7604 -0.1505 0.3855 0.062 Uiso 1 1 calc R U . . .
C28 C 0.7138(8) 0.0204(6) 0.6830(3) 0.0582(16) Uani 1 1 d . . . . .
H28 H 0.7590 -0.0534 0.6706 0.070 Uiso 1 1 calc R U . . .
C30 C 0.5936(6) 0.1079(5) 0.4094(3) 0.0458(12) Uani 1 1 d . . . . .
C23 C 0.7207(8) 0.0530(6) 0.7465(3) 0.0570(16) Uani 1 1 d . . . . .
C7 C 0.0822(8) 0.8363(6) 0.4678(4) 0.0655(18) Uani 1 1 d . . . . .
H7A H 0.1746 0.8591 0.4777 0.098 Uiso 1 1 calc R U . . .
H7B H 0.0075 0.9037 0.4620 0.098 Uiso 1 1 calc R U . . .
H7C H 0.0958 0.7931 0.4278 0.098 Uiso 1 1 calc R U . . .
C3 C 0.3058(7) 0.4922(5) 0.5013(3) 0.0462(12) Uani 1 1 d . . . . .
H3 H 0.3420 0.4433 0.4667 0.055 Uiso 1 1 calc R U . . .
C9 C -0.0042(9) 0.8368(7) 0.5818(4) 0.073(2) Uani 1 1 d . . . . .
H9A H -0.0392 0.7937 0.6186 0.110 Uiso 1 1 calc R U . . .
H9B H -0.0807 0.9004 0.5708 0.110 Uiso 1 1 calc R U . . .
H9C H 0.0832 0.8654 0.5936 0.110 Uiso 1 1 calc R U . . .
C36 C 0.7278(11) -0.1210(8) 0.1977(3) 0.073(2) Uani 1 1 d . . . . .
C8 C -0.1025(9) 0.7152(7) 0.5067(5) 0.081(2) Uani 1 1 d . . . . .
H8A H -0.0769 0.6637 0.4704 0.121 Uiso 1 1 calc R U . . .
H8B H -0.1788 0.7778 0.4940 0.121 Uiso 1 1 calc R U . . .
H8C H -0.1385 0.6743 0.5441 0.121 Uiso 1 1 calc R U . . .
C4 C 0.2079(7) 0.5895(5) 0.4888(3) 0.0488(13) Uani 1 1 d . . . . .
H4A H 0.1780 0.6067 0.4458 0.059 Uiso 1 1 calc R U . . .
C31 C 0.5791(8) 0.1385(6) 0.3441(3) 0.0555(15) Uani 1 1 d . . . . .
H31 H 0.5319 0.2128 0.3332 0.067 Uiso 1 1 calc R U . . .
C12 C 0.3598(7) 0.5040(5) 0.6750(3) 0.0476(13) Uani 1 1 d . . . . .
C22 C 0.6495(8) 0.1592(6) 0.7615(3) 0.0546(15) Uani 1 1 d . . . . .
H22 H 0.6491 0.1843 0.8047 0.065 Uiso 1 1 calc R U . . .
C20 C 0.4976(7) 0.3465(5) 0.7283(3) 0.0513(14) Uani 1 1 d . . . . .
C38 C 0.689(2) -0.2065(13) 0.0647(5) 0.142(6) Uani 1 1 d . . . . .
H38 H 0.6039 -0.1602 0.0821 0.170 Uiso 1 1 calc R U . . .
C39 C 0.700(3) -0.2385(15) 0.0001(6) 0.176(8) Uani 1 1 d . . . . .
H39 H 0.6220 -0.2092 -0.0268 0.211 Uiso 1 1 calc R U . . .
S1 S 1.0741(4) -0.3772(3) 0.28555(15) 0.0976(8) Uani 1 1 d . . . . .
C42 C 0.927(2) -0.3137(11) 0.0777(6) 0.163(7) Uani 1 1 d . . . . .
H42 H 1.0075 -0.3399 0.1037 0.195 Uiso 1 1 calc R U . . .
C40 C 0.811(3) -0.3058(15) -0.0253(6) 0.203(12) Uani 1 1 d . . . . .
H40 H 0.8132 -0.3276 -0.0692 0.244 Uiso 1 1 calc R U . . .
C41 C 0.927(3) -0.3452(14) 0.0138(7) 0.203(11) Uani 1 1 d . . . . .
H41 H 1.0094 -0.3951 -0.0038 0.243 Uiso 1 1 calc R U . . .
O3 O 1.1761(13) -0.3607(12) 0.3298(4) 0.169(5) Uani 1 1 d . . . . .
O2 O 0.9285(11) -0.3567(7) 0.3029(6) 0.163(4) Uani 1 1 d . . . . .
O4 O 1.1133(14) -0.3345(10) 0.2219(5) 0.175(5) Uani 1 1 d . . . . .
F2 F 1.2393(13) -0.5610(9) 0.2580(9) 0.280(9) Uani 1 1 d . . . . .
F3 F 1.025(2) -0.5571(14) 0.2356(12) 0.313(12) Uani 1 1 d . . . . .
F1 F 1.0801(18) -0.5773(11) 0.3274(11) 0.323(13) Uani 1 1 d . . . . .
C43 C 1.114(2) -0.5269(14) 0.2738(14) 0.164(8) Uani 1 1 d . . . . .
C15 C 0.3841(10) 0.5802(7) 0.8505(3) 0.076(2) Uani 1 1 d D . . . .
C16 C 0.455(2) 0.5158(10) 0.9078(5) 0.139(8) Uani 0.822(16) 1 d D U P A 1
H16A H 0.3788 0.5013 0.9400 0.208 Uiso 0.822(16) 1 calc R U P A 1
H16B H 0.5192 0.5605 0.9273 0.208 Uiso 0.822(16) 1 calc R U P A 1
H16C H 0.5118 0.4438 0.8934 0.208 Uiso 0.822(16) 1 calc R U P A 1
C17 C 0.2184(13) 0.6121(17) 0.8669(7) 0.147(8) Uani 0.822(16) 1 d D U P A 1
H17A H 0.1692 0.6480 0.8288 0.220 Uiso 0.822(16) 1 calc R U P A 1
H17B H 0.2020 0.6649 0.9028 0.220 Uiso 0.822(16) 1 calc R U P A 1
H17C H 0.1788 0.5438 0.8794 0.220 Uiso 0.822(16) 1 calc R U P A 1
C18 C 0.4449(19) 0.6883(11) 0.8377(5) 0.123(6) Uani 0.822(16) 1 d D U P A 1
H18A H 0.3928 0.7319 0.8026 0.184 Uiso 0.822(16) 1 calc R U P A 1
H18B H 0.5491 0.6697 0.8252 0.184 Uiso 0.822(16) 1 calc R U P A 1
H18C H 0.4319 0.7331 0.8770 0.184 Uiso 0.822(16) 1 calc R U P A 1
C16A C 0.336(6) 0.501(3) 0.904(2) 0.087(15) Uiso 0.178(16) 1 d D U P A 2
H16D H 0.2299 0.5059 0.9041 0.130 Uiso 0.178(16) 1 calc R U P A 2
H16E H 0.3636 0.5243 0.9460 0.130 Uiso 0.178(16) 1 calc R U P A 2
H16F H 0.3842 0.4236 0.8956 0.130 Uiso 0.178(16) 1 calc R U P A 2
C17A C 0.278(5) 0.690(3) 0.849(3) 0.094(16) Uiso 0.178(16) 1 d D U P A 2
H17D H 0.2169 0.6927 0.8117 0.140 Uiso 0.178(16) 1 calc R U P A 2
H17E H 0.3321 0.7534 0.8460 0.140 Uiso 0.178(16) 1 calc R U P A 2
H17F H 0.2157 0.6962 0.8890 0.140 Uiso 0.178(16) 1 calc R U P A 2
C18A C 0.536(3) 0.600(5) 0.865(3) 0.12(2) Uiso 0.178(16) 1 d D U P A 2
H18D H 0.6044 0.5752 0.8285 0.185 Uiso 0.178(16) 1 calc R U P A 2
H18E H 0.5689 0.5576 0.9043 0.185 Uiso 0.178(16) 1 calc R U P A 2
H18F H 0.5338 0.6810 0.8715 0.185 Uiso 0.178(16) 1 calc R U P A 2
C25 C 0.700(2) -0.032(3) 0.8558(9) 0.097(11) Uani 0.36(2) 1 d D U P B 3
H25A H 0.6627 0.0451 0.8703 0.146 Uiso 0.36(2) 1 calc R U P B 3
H25B H 0.7545 -0.0750 0.8906 0.146 Uiso 0.36(2) 1 calc R U P B 3
H25C H 0.6189 -0.0685 0.8451 0.146 Uiso 0.36(2) 1 calc R U P B 3
C26 C 0.934(3) 0.023(2) 0.8139(18) 0.106(12) Uani 0.36(2) 1 d D U P B 3
H26A H 0.9020 0.1008 0.8278 0.158 Uiso 0.36(2) 1 calc R U P B 3
H26B H 1.0016 0.0220 0.7760 0.158 Uiso 0.36(2) 1 calc R U P B 3
H26C H 0.9833 -0.0222 0.8493 0.158 Uiso 0.36(2) 1 calc R U P B 3
C27 C 0.856(4) -0.1475(17) 0.7734(13) 0.129(16) Uani 0.36(2) 1 d D U P B 3
H27A H 0.7763 -0.1910 0.7780 0.193 Uiso 0.36(2) 1 calc R U P B 3
H27B H 0.9369 -0.1835 0.7998 0.193 Uiso 0.36(2) 1 calc R U P B 3
H27C H 0.8904 -0.1452 0.7279 0.193 Uiso 0.36(2) 1 calc R U P B 3
C25A C 0.794(3) 0.0211(19) 0.8644(7) 0.143(11) Uani 0.64(2) 1 d D U P B 4
H25D H 0.7540 0.1021 0.8625 0.214 Uiso 0.64(2) 1 calc R U P B 4
H25E H 0.8921 0.0097 0.8812 0.214 Uiso 0.64(2) 1 calc R U P B 4
H25F H 0.7304 -0.0177 0.8931 0.214 Uiso 0.64(2) 1 calc R U P B 4
C26A C 0.9627(13) -0.052(2) 0.7734(9) 0.118(8) Uani 0.64(2) 1 d D U P B 4
H26D H 1.0059 0.0161 0.7762 0.177 Uiso 0.64(2) 1 calc R U P B 4
H26E H 0.9703 -0.0767 0.7283 0.177 Uiso 0.64(2) 1 calc R U P B 4
H26F H 1.0149 -0.1123 0.8008 0.177 Uiso 0.64(2) 1 calc R U P B 4
C27A C 0.736(3) -0.1336(15) 0.7998(11) 0.144(10) Uani 0.64(2) 1 d D U P B 4
H27D H 0.6357 -0.1167 0.8182 0.216 Uiso 0.64(2) 1 calc R U P B 4
H27E H 0.7944 -0.1903 0.8272 0.216 Uiso 0.64(2) 1 calc R U P B 4
H27F H 0.7354 -0.1629 0.7561 0.216 Uiso 0.64(2) 1 calc R U P B 4
C24 C 0.8017(9) -0.0270(6) 0.7964(3) 0.070(2) Uani 1 1 d D . . . .

loop_
_atom_site_aniso_label
_atom_site_aniso_U_11
_atom_site_aniso_U_22
_atom_site_aniso_U_33
_atom_site_aniso_U_23
_atom_site_aniso_U_13
_atom_site_aniso_U_12
Pt1 0.04623(14) 0.04691(15) 0.04835(13) -0.00010(8) -0.00470(8) -0.00280(9)
N2 0.040(2) 0.052(3) 0.044(2) -0.004(2) -0.0075(18) 0.002(2)
O1 0.142(6) 0.098(5) 0.049(3) -0.007(3) -0.013(3) 0.003(4)
N5 0.153(8) 0.080(5) 0.058(4) -0.024(3) 0.008(4) 0.005(5)
N3 0.048(3) 0.047(3) 0.044(2) 0.0002(19) -0.0028(19) -0.005(2)
N1 0.044(3) 0.041(3) 0.048(2) 0.0007(19) -0.0010(19) -0.005(2)
C37 0.173(12) 0.074(6) 0.060(5) -0.012(4) 0.012(6) -0.018(7)
C1 0.041(3) 0.046(3) 0.050(3) 0.003(2) -0.006(2) -0.005(2)
N4 0.080(4) 0.063(4) 0.051(3) -0.013(3) 0.001(3) 0.000(3)
C14 0.077(5) 0.053(4) 0.043(3) -0.005(2) 0.002(3) -0.012(3)
C11 0.044(3) 0.045(3) 0.045(3) 0.001(2) -0.006(2) -0.009(2)
C13 0.067(4) 0.048(4) 0.047(3) 0.001(2) -0.006(3) -0.003(3)
C35 0.056(4) 0.055(4) 0.044(3) 0.001(2) -0.012(2) -0.002(3)
C6 0.048(3) 0.043(3) 0.068(4) 0.011(3) -0.007(3) -0.001(3)
C32 0.074(5) 0.062(4) 0.049(3) 0.006(3) -0.001(3) -0.002(4)
C5 0.034(3) 0.044(3) 0.059(3) 0.007(2) -0.004(2) -0.009(2)
C19 0.070(4) 0.055(4) 0.045(3) 0.002(2) -0.012(3) -0.004(3)
C21 0.050(3) 0.047(3) 0.046(3) -0.001(2) -0.002(2) -0.004(3)
C2 0.034(3) 0.054(3) 0.047(3) 0.002(2) -0.002(2) -0.002(2)
C33 0.055(4) 0.057(4) 0.047(3) -0.004(3) 0.001(3) -0.010(3)
C10 0.045(3) 0.043(3) 0.055(3) 0.001(2) -0.003(2) -0.002(2)
C29 0.049(3) 0.044(3) 0.049(3) 0.003(2) -0.003(2) 0.004(3)
C34 0.057(4) 0.050(3) 0.048(3) 0.003(2) -0.012(3) -0.006(3)
C28 0.060(4) 0.045(4) 0.065(4) 0.005(3) 0.005(3) 0.001(3)
C30 0.042(3) 0.050(3) 0.044(3) 0.000(2) -0.004(2) -0.006(2)
C23 0.056(4) 0.056(4) 0.054(3) 0.016(3) -0.005(3) 0.002(3)
C7 0.066(4) 0.054(4) 0.073(4) 0.018(3) -0.009(3) 0.000(3)
C3 0.050(3) 0.047(3) 0.040(3) 0.001(2) -0.006(2) -0.005(3)
C9 0.064(5) 0.058(5) 0.086(5) 0.002(4) 0.005(4) 0.015(4)
C36 0.100(6) 0.074(5) 0.048(3) -0.006(3) 0.007(4) -0.024(5)
C8 0.055(4) 0.060(5) 0.128(7) 0.024(5) -0.021(4) -0.015(4)
C4 0.043(3) 0.051(3) 0.053(3) 0.007(2) -0.010(2) -0.009(3)
C31 0.071(4) 0.042(3) 0.050(3) 0.003(2) -0.010(3) 0.000(3)
C12 0.052(3) 0.042(3) 0.046(3) 0.000(2) -0.001(2) -0.002(3)
C22 0.063(4) 0.051(4) 0.048(3) 0.006(2) -0.008(3) -0.004(3)
C20 0.060(4) 0.047(3) 0.046(3) 0.001(2) -0.004(2) -0.004(3)
C38 0.210(17) 0.150(12) 0.072(6) -0.027(7) -0.010(8) -0.045(12)
C39 0.30(2) 0.164(15) 0.071(7) -0.025(9) -0.024(11) -0.062(16)
S1 0.100(2) 0.0886(18) 0.1047(18) -0.0097(14) -0.0155(15) -0.0133(15)
C42 0.27(2) 0.112(10) 0.076(6) -0.019(6) 0.038(9) 0.030(11)
C40 0.43(4) 0.117(12) 0.061(7) -0.029(8) 0.042(13) -0.052(17)
C41 0.37(3) 0.129(13) 0.076(8) -0.024(8) 0.054(13) 0.023(16)
O3 0.187(10) 0.264(14) 0.090(5) -0.013(7) -0.012(6) -0.129(10)
O2 0.102(7) 0.095(6) 0.279(14) 0.001(7) 0.042(8) 0.004(5)
O4 0.219(12) 0.193(11) 0.132(8) 0.056(7) -0.050(7) -0.084(10)
F2 0.147(9) 0.156(9) 0.52(2) -0.072(12) 0.140(13) 0.000(7)
F3 0.261(17) 0.211(15) 0.50(3) -0.191(19) -0.027(18) -0.089(13)
F1 0.227(15) 0.153(10) 0.56(3) 0.168(16) 0.134(19) -0.008(10)
C43 0.115(12) 0.100(11) 0.27(2) -0.005(14) 0.058(15) -0.028(10)
C15 0.114(7) 0.064(5) 0.049(3) -0.012(3) 0.002(4) -0.011(5)
C16 0.26(2) 0.094(9) 0.049(5) -0.015(5) -0.048(8) 0.012(11)
C17 0.123(13) 0.21(2) 0.110(10) -0.074(12) 0.046(10) -0.026(13)
C18 0.223(18) 0.097(10) 0.064(6) -0.017(6) -0.009(8) -0.066(11)
C25 0.101(19) 0.13(2) 0.041(10) 0.051(12) -0.007(11) 0.023(17)
C26 0.080(18) 0.10(2) 0.14(3) 0.044(19) -0.064(18) -0.009(16)
C27 0.18(4) 0.08(2) 0.10(2) 0.012(15) -0.04(2) 0.05(2)
C25A 0.16(2) 0.16(2) 0.083(11) 0.008(12) -0.045(13) 0.040(18)
C26A 0.074(10) 0.14(2) 0.129(15) 0.031(13) -0.038(10) 0.011(11)
C27A 0.18(2) 0.084(13) 0.17(2) 0.080(14) -0.065(18) -0.023(14)
C24 0.078(5) 0.058(4) 0.067(4) 0.013(3) -0.018(4) 0.012(4)

loop_
_atom_type_symbol
_atom_type_description
_atom_type_scat_dispersion_real
_atom_type_scat_dispersion_imag
_atom_type_scat_source
C C 0.0033 0.0016 'International Tables Vol C Tables 4.2.6.8 and 6.1.1.4'
H H 0.0000 0.0000 'International Tables Vol C Tables 4.2.6.8 and 6.1.1.4'
O O 0.0106 0.0060 'International Tables Vol C Tables 4.2.6.8 and 6.1.1.4'
N N 0.0061 0.0033 'International Tables Vol C Tables 4.2.6.8 and 6.1.1.4'
Pt Pt -1.7033 8.3905 'International Tables Vol C Tables 4.2.6.8 and 6.1.1.4'
S S 0.1246 0.1234 'International Tables Vol C Tables 4.2.6.8 and 6.1.1.4'
F F 0.0171 0.0103 'International Tables Vol C Tables 4.2.6.8 and 6.1.1.4'

loop_
_geom_angle_atom_site_label_1
_geom_angle_atom_site_label_2
_geom_angle_atom_site_label_3
_geom_angle
N2 Pt1 N3 80.65(19)
N2 Pt1 N1 80.10(19)
N2 Pt1 C2 178.4(2)
N3 Pt1 N1 160.72(19)
C2 Pt1 N3 98.6(2)
C2 Pt1 N1 100.7(2)
C12 N2 Pt1 119.5(4)
C12 N2 C20 122.3(5)
C20 N2 Pt1 118.2(4)
C37 N5 H5 116.4
C36 N5 H5 116.4
C36 N5 C37 127.1(9)
C21 N3 Pt1 113.6(4)
C29 N3 Pt1 127.9(4)
C29 N3 C21 118.5(5)
C11 N1 Pt1 113.3(4)
C3 N1 Pt1 127.8(4)
C3 N1 C11 118.7(5)
C38 C37 N5 122.3(11)
C38 C37 C42 121.0(11)
C42 C37 N5 116.6(12)
C2 C1 C30 172.1(6)
C33 N4 H4 116.6
C36 N4 H4 116.6
C36 N4 C33 126.7(7)
C13 C14 C19 118.4(6)
C13 C14 C15 120.7(6)
C19 C14 C15 120.9(6)
N1 C11 C10 121.1(5)
N1 C11 C12 115.9(5)
C10 C11 C12 123.0(5)
C14 C13 H13 119.8
C12 C13 C14 120.4(6)
C12 C13 H13 119.8
C34 C35 H35 119.2
C34 C35 C30 121.5(5)
C30 C35 H35 119.2
C5 C6 C7 109.9(5)
C5 C6 C8 108.0(6)
C9 C6 C5 112.5(5)
C9 C6 C7 106.6(6)
C9 C6 C8 109.8(7)
C8 C6 C7 110.0(6)
C33 C32 H32 119.9
C33 C32 C31 120.2(6)
C31 C32 H32 119.9
C10 C5 C6 122.3(6)
C4 C5 C6 120.1(5)
C4 C5 C10 117.6(5)
C14 C19 H19 120.1
C20 C19 C14 119.8(6)
C20 C19 H19 120.1
N3 C21 C22 120.5(6)
N3 C21 C20 115.6(5)
C22 C21 C20 123.9(5)
C1 C2 Pt1 176.3(5)
N4 C33 C34 116.3(6)
C32 C33 N4 125.6(6)
C32 C33 C34 118.0(6)
C11 C10 C5 120.2(6)
C11 C10 H10 119.9
C5 C10 H10 119.9
N3 C29 H29 119.0
N3 C29 C28 122.0(6)
C28 C29 H29 119.0
C35 C34 C33 121.2(6)
C35 C34 H34 119.4
C33 C34 H34 119.4
C29 C28 H28 119.5
C29 C28 C23 121.0(6)
C23 C28 H28 119.5
C35 C30 C1 119.5(5)
C31 C30 C1 124.1(6)
C31 C30 C35 116.4(5)
C28 C23 C24 121.1(6)
C22 C23 C28 116.4(6)
C22 C23 C24 122.5(6)
C6 C7 H7A 109.5
C6 C7 H7B 109.5
C6 C7 H7C 109.5
H7A C7 H7B 109.5
H7A C7 H7C 109.5
H7B C7 H7C 109.5
N1 C3 H3 119.3
N1 C3 C4 121.5(5)
C4 C3 H3 119.3
C6 C9 H9A 109.5
C6 C9 H9B 109.5
C6 C9 H9C 109.5
H9A C9 H9B 109.5
H9A C9 H9C 109.5
H9B C9 H9C 109.5
O1 C36 N5 125.7(8)
O1 C36 N4 124.3(8)
N5 C36 N4 110.0(8)
C6 C8 H8A 109.5
C6 C8 H8B 109.5
C6 C8 H8C 109.5
H8A C8 H8B 109.5
H8A C8 H8C 109.5
H8B C8 H8C 109.5
C5 C4 C3 120.8(5)
C5 C4 H4A 119.6
C3 C4 H4A 119.6
C32 C31 C30 122.6(6)
C32 C31 H31 118.7
C30 C31 H31 118.7
N2 C12 C11 110.9(5)
N2 C12 C13 119.9(5)
C13 C12 C11 129.2(6)
C21 C22 H22 119.3
C23 C22 C21 121.4(6)
C23 C22 H22 119.3
N2 C20 C19 119.3(6)
N2 C20 C21 111.9(5)
C19 C20 C21 128.8(6)
C37 C38 H38 121.1
C37 C38 C39 117.8(16)
C39 C38 H38 121.1
C38 C39 H39 118.2
C40 C39 C38 123.7(19)
C40 C39 H39 118.2
O3 S1 O4 110.2(6)
O3 S1 C43 103.0(11)
O2 S1 O3 119.9(8)
O2 S1 O4 115.5(8)
O2 S1 C43 103.9(7)
O4 S1 C43 101.3(10)
C37 C42 H42 121.1
C37 C42 C41 117.8(17)
C41 C42 H42 121.1
C39 C40 H40 121.2
C39 C40 C41 117.7(13)
C41 C40 H40 121.2
C42 C41 C40 121.9(17)
C42 C41 H41 119.0
C40 C41 H41 119.0
F2 C43 S1 113.4(13)
F2 C43 F3 113(2)
F2 C43 F1 109(2)
F3 C43 S1 110.9(18)
F3 C43 F1 101.2(17)
F1 C43 S1 108.3(17)
C14 C15 C17 106.9(8)
C14 C15 C16A 106(2)
C14 C15 C18A 106(3)
C16 C15 C14 114.4(7)
C16 C15 C17 108.2(9)
C16 C15 C18 110.4(9)
C18 C15 C14 108.5(7)
C18 C15 C17 108.2(9)
C17A C15 C14 116(2)
C17A C15 C16A 110.0(16)
C17A C15 C18A 110.6(17)
C18A C15 C16A 107.7(16)
C15 C16 H16A 109.5
C15 C16 H16B 109.5
C15 C16 H16C 109.5
H16A C16 H16B 109.5
H16A C16 H16C 109.5
H16B C16 H16C 109.5
C15 C17 H17A 109.5
C15 C17 H17B 109.5
C15 C17 H17C 109.5
H17A C17 H17B 109.5
H17A C17 H17C 109.5
H17B C17 H17C 109.5
C15 C18 H18A 109.5
C15 C18 H18B 109.5
C15 C18 H18C 109.5
H18A C18 H18B 109.5
H18A C18 H18C 109.5
H18B C18 H18C 109.5
C15 C16A H16D 109.5
C15 C16A H16E 109.5
C15 C16A H16F 109.5
H16D C16A H16E 109.5
H16D C16A H16F 109.5
H16E C16A H16F 109.5
C15 C17A H17D 109.5
C15 C17A H17E 109.5
C15 C17A H17F 109.5
H17D C17A H17E 109.5
H17D C17A H17F 109.5
H17E C17A H17F 109.5
C15 C18A H18D 109.5
C15 C18A H18E 109.5
C15 C18A H18F 109.5
H18D C18A H18E 109.5
H18D C18A H18F 109.5
H18E C18A H18F 109.5
H25A C25 H25B 109.5
H25A C25 H25C 109.5
H25B C25 H25C 109.5
C24 C25 H25A 109.5
C24 C25 H25B 109.5
C24 C25 H25C 109.5
H26A C26 H26B 109.5
H26A C26 H26C 109.5
H26B C26 H26C 109.5
C24 C26 H26A 109.5
C24 C26 H26B 109.5
C24 C26 H26C 109.5
H27A C27 H27B 109.5
H27A C27 H27C 109.5
H27B C27 H27C 109.5
C24 C27 H27A 109.5
C24 C27 H27B 109.5
C24 C27 H27C 109.5
H25D C25A H25E 109.5
H25D C25A H25F 109.5
H25E C25A H25F 109.5
C24 C25A H25D 109.5
C24 C25A H25E 109.5
C24 C25A H25F 109.5
H26D C26A H26E 109.5
H26D C26A H26F 109.5
H26E C26A H26F 109.5
C24 C26A H26D 109.5
C24 C26A H26E 109.5
C24 C26A H26F 109.5
H27D C27A H27E 109.5
H27D C27A H27F 109.5
H27E C27A H27F 109.5
C24 C27A H27D 109.5
C24 C27A H27E 109.5
C24 C27A H27F 109.5
C23 C24 C27 115.0(12)
C23 C24 C25A 114.2(9)
C23 C24 C26A 107.5(8)
C25 C24 C23 108.2(9)
C25 C24 C26 109.7(12)
C25 C24 C27 108.7(13)
C26 C24 C23 107.1(11)
C26 C24 C27 107.9(12)
C25A C24 C26A 107.8(10)
C27A C24 C23 107.9(8)
C27A C24 C25A 108.7(10)
C27A C24 C26A 110.8(10)

loop_
_geom_bond_atom_site_label_1
_geom_bond_atom_site_label_2
_geom_bond_distance
Pt1 N2 1.958(5)
Pt1 N3 2.025(5)
Pt1 N1 2.030(5)
Pt1 C2 1.965(6)
N2 C12 1.346(8)
N2 C20 1.359(8)
O1 C36 1.163(11)
N5 H5 0.8800
N5 C37 1.412(10)
N5 C36 1.385(11)
N3 C21 1.364(7)
N3 C29 1.332(8)
N1 C11 1.364(7)
N1 C3 1.342(7)
C37 C38 1.364(19)
C37 C42 1.366(18)
C1 C2 1.213(8)
C1 C30 1.436(8)
N4 H4 0.8800
N4 C33 1.396(8)
N4 C36 1.389(9)
C14 C13 1.397(9)
C14 C19 1.402(9)
C14 C15 1.521(8)
C11 C10 1.383(8)
C11 C12 1.486(8)
C13 H13 0.9500
C13 C12 1.367(8)
C35 H35 0.9500
C35 C34 1.362(8)
C35 C30 1.401(9)
C6 C5 1.519(8)
C6 C7 1.558(9)
C6 C9 1.500(10)
C6 C8 1.526(10)
C32 H32 0.9500
C32 C33 1.374(10)
C32 C31 1.384(9)
C5 C10 1.385(8)
C5 C4 1.374(8)
C19 H19 0.9500
C19 C20 1.383(8)
C21 C22 1.391(8)
C21 C20 1.483(8)
C33 C34 1.414(8)
C10 H10 0.9500
C29 H29 0.9500
C29 C28 1.374(9)
C34 H34 0.9500
C28 H28 0.9500
C28 C23 1.388(10)
C30 C31 1.394(8)
C23 C22 1.369(9)
C23 C24 1.524(8)
C7 H7A 0.9800
C7 H7B 0.9800
C7 H7C 0.9800
C3 H3 0.9500
C3 C4 1.379(8)
C9 H9A 0.9800
C9 H9B 0.9800
C9 H9C 0.9800
C8 H8A 0.9800
C8 H8B 0.9800
C8 H8C 0.9800
C4 H4A 0.9500
C31 H31 0.9500
C22 H22 0.9500
C38 H38 0.9500
C38 C39 1.395(15)
C39 H39 0.9500
C39 C40 1.29(3)
S1 O3 1.392(9)
S1 O2 1.366(9)
S1 O4 1.451(10)
S1 C43 1.794(17)
C42 H42 0.9500
C42 C41 1.383(17)
C40 H40 0.9500
C40 C41 1.39(3)
C41 H41 0.9500
F2 C43 1.202(17)
F3 C43 1.27(3)
F1 C43 1.30(3)
C15 C16 1.510(11)
C15 C17 1.546(12)
C15 C18 1.516(11)
C15 C16A 1.533(18)
C15 C17A 1.508(18)
C15 C18A 1.524(19)
C16 H16A 0.9800
C16 H16B 0.9800
C16 H16C 0.9800
C17 H17A 0.9800
C17 H17B 0.9800
C17 H17C 0.9800
C18 H18A 0.9800
C18 H18B 0.9800
C18 H18C 0.9800
C16A H16D 0.9800
C16A H16E 0.9800
C16A H16F 0.9800
C17A H17D 0.9800
C17A H17E 0.9800
C17A H17F 0.9800
C18A H18D 0.9800
C18A H18E 0.9800
C18A H18F 0.9800
C25 H25A 0.9800
C25 H25B 0.9800
C25 H25C 0.9800
C25 C24 1.515(14)
C26 H26A 0.9800
C26 H26B 0.9800
C26 H26C 0.9800
C26 C24 1.523(15)
C27 H27A 0.9800
C27 H27B 0.9800
C27 H27C 0.9800
C27 C24 1.532(15)
C25A H25D 0.9800
C25A H25E 0.9800
C25A H25F 0.9800
C25A C24 1.529(13)
C26A H26D 0.9800
C26A H26E 0.9800
C26A H26F 0.9800
C26A C24 1.530(13)
C27A H27D 0.9800
C27A H27E 0.9800
C27A H27F 0.9800
C27A C24 1.511(13)

loop_
_geom_torsion_atom_site_label_1
_geom_torsion_atom_site_label_2
_geom_torsion_atom_site_label_3
_geom_torsion_atom_site_label_4
_geom_torsion
Pt1 N2 C12 C11 2.9(7)
Pt1 N2 C12 C13 -177.7(5)
Pt1 N2 C20 C19 177.2(5)
Pt1 N2 C20 C21 -1.2(8)
Pt1 N3 C21 C22 -178.2(5)
Pt1 N3 C21 C20 1.7(7)
Pt1 N3 C29 C28 178.6(5)
Pt1 N1 C11 C10 -172.6(5)
Pt1 N1 C11 C12 5.9(7)
Pt1 N1 C3 C4 171.2(5)
N5 C37 C38 C39 179.9(12)
N5 C37 C42 C41 178.0(14)
N3 C21 C22 C23 -0.7(11)
N3 C21 C20 N2 -0.4(9)
N3 C21 C20 C19 -178.6(7)
N3 C29 C28 C23 0.2(11)
N1 C11 C10 C5 1.2(9)
N1 C11 C12 N2 -5.8(8)
N1 C11 C12 C13 174.9(7)
N1 C3 C4 C5 -0.2(10)
C37 N5 C36 O1 -3.5(18)
C37 N5 C36 N4 178.3(10)
C37 C38 C39 C40 4(3)
C37 C42 C41 C40 1(3)
C1 C30 C31 C32 179.2(7)
N4 C33 C34 C35 -180.0(6)
C14 C13 C12 N2 -0.3(11)
C14 C13 C12 C11 178.9(7)
C14 C19 C20 N2 1.2(11)
C14 C19 C20 C21 179.4(7)
C11 N1 C3 C4 -3.0(9)
C13 C14 C19 C20 0.1(11)
C13 C14 C15 C16 179.5(11)
C13 C14 C15 C17 59.7(12)
C13 C14 C15 C18 -56.8(12)
C13 C14 C15 C16A 133(2)
C13 C14 C15 C17A 10(2)
C13 C14 C15 C18A -113(2)
C35 C30 C31 C32 0.4(11)
C6 C5 C10 C11 172.4(6)
C6 C5 C4 C3 -173.0(6)
C32 C33 C34 C35 -0.4(11)
C19 C14 C13 C12 -0.6(11)
C19 C14 C15 C16 -2.0(13)
C19 C14 C15 C17 -121.8(11)
C19 C14 C15 C18 121.7(10)
C19 C14 C15 C16A -49(2)
C19 C14 C15 C17A -171(2)
C19 C14 C15 C18A 66(2)
C21 N3 C29 C28 -2.7(10)
C33 N4 C36 O1 -0.8(15)
C33 N4 C36 N5 177.5(8)
C33 C32 C31 C30 0.4(12)
C10 C11 C12 N2 172.7(6)
C10 C11 C12 C13 -6.6(11)
C10 C5 C4 C3 3.8(9)
C29 N3 C21 C22 2.9(9)
C29 N3 C21 C20 -177.2(6)
C29 C28 C23 C22 1.9(11)
C29 C28 C23 C24 -179.0(7)
C34 C35 C30 C1 179.9(6)
C34 C35 C30 C31 -1.2(10)
C28 C23 C22 C21 -1.7(11)
C28 C23 C24 C25 -129.1(17)
C28 C23 C24 C26 112.7(18)
C28 C23 C24 C27 -7(2)
C28 C23 C24 C25A -178.0(14)
C28 C23 C24 C26A 62.5(14)
C28 C23 C24 C27A -57.1(14)
C30 C35 C34 C33 1.2(10)
C7 C6 C5 C10 127.0(7)
C7 C6 C5 C4 -56.3(8)
C3 N1 C11 C10 2.4(9)
C3 N1 C11 C12 -179.0(5)
C9 C6 C5 C10 8.4(9)
C9 C6 C5 C4 -175.0(6)
C36 N5 C37 C38 -26.9(19)
C36 N5 C37 C42 155.3(12)
C36 N4 C33 C32 -12.3(13)
C36 N4 C33 C34 167.2(7)
C8 C6 C5 C10 -113.0(7)
C8 C6 C5 C4 63.7(8)
C4 C5 C10 C11 -4.3(9)
C31 C32 C33 N4 179.1(7)
C31 C32 C33 C34 -0.3(11)
C12 N2 C20 C19 -2.2(10)
C12 N2 C20 C21 179.4(6)
C12 C11 C10 C5 -177.2(6)
C22 C21 C20 N2 179.5(6)
C22 C21 C20 C19 1.3(12)
C22 C23 C24 C25 50.0(18)
C22 C23 C24 C26 -68.3(19)
C22 C23 C24 C27 171.8(19)
C22 C23 C24 C25A 1.0(16)
C22 C23 C24 C26A -118.5(13)
C22 C23 C24 C27A 121.9(14)
C20 N2 C12 C11 -177.6(6)
C20 N2 C12 C13 1.8(10)
C20 C21 C22 C23 179.4(7)
C38 C37 C42 C41 0(2)
C38 C39 C40 C41 -2(3)
C39 C40 C41 C42 0(3)
C42 C37 C38 C39 -2(2)
O3 S1 C43 F2 -54(2)
O3 S1 C43 F3 177.6(19)
O3 S1 C43 F1 67.4(18)
O2 S1 C43 F2 180(2)
O2 S1 C43 F3 52(2)
O2 S1 C43 F1 -58(2)
O4 S1 C43 F2 60(2)
O4 S1 C43 F3 -68(2)
O4 S1 C43 F1 -178.5(18)
C15 C14 C13 C12 178.0(7)
C15 C14 C19 C20 -178.4(7)
C24 C23 C22 C21 179.2(7)
